data_1008517
loop_
_publ_author_name
'Artigas, M.'
'Bacmann, M.'
'Fruchart, D.'
'Fruchart, R.'
'Soubeyroux, J.-L.'
'Wolfers, P.'

_publ_section_title
;
 Analyse comparative des modifications structurales \a et \b de Co~2~As
;
_journal_coden_ASTM CRAMED
_journal_name_full
;
 Comptes Rendus de l'Academie des Sciences, Serie II: Mecanique, Physique,
 Chimie, Sciences de la Terre et de l'Univers
;
_journal_page_first 635
_journal_page_last 640
_journal_volume 313
_journal_year 1991
_chemical_formula_structural 'Co2 As'
_chemical_formula_sum 'As Co2'
_chemical_name_systematic 'Cobalt arsenide (2/1) - \a'
_space_group_IT_number 189
_symmetry_cell_setting hexagonal
_symmetry_Int_Tables_number 189
_symmetry_space_group_name_Hall 'P -6 -2'
_symmetry_space_group_name_H-M 'P -6 2 m'
_cell_angle_alpha 90
_cell_angle_beta 90
_cell_angle_gamma 120
_cell_formula_units_Z 12
_cell_length_a 11.9867(5)
_cell_length_b 11.9867(5)
_cell_length_c 3.5875(2)
_cell_volume 446.4
_refine_ls_R_factor_all 0.025
_cod_database_code 1008517

loop_
_symmetry_equiv_pos_as_xyz
x,y,z
-y,x-y,z
y-x,-x,z
x,y,-z
-y,x-y,-z
y-x,-x,-z
y,x,z
x-y,-y,z
-x,y-x,z
y,x,-z
x-y,-y,-z
-x,y-x,-z

loop_
_atom_site_label
_atom_site_type_symbol
_atom_site_symmetry_multiplicity
_atom_site_Wyckoff_symbol
_atom_site_fract_x
_atom_site_fract_y
_atom_site_fract_z
_atom_site_occupancy
_atom_site_attached_hydrogens
_atom_site_calc_flag
Co1 Co0 3 f 0.299(1) 0. 0. 1. 0 d
Co2 Co0 3 f 0.803(1) 0. 0. 1. 0 d
Co3 Co0 6 k 0.1703(8) 0.5395(7) 0.5 1. 0 d
Co4 Co0 3 g 0.124(1) 0. 0.5 1. 0 d
Co5 Co0 3 g 0.631(1) 0. 0.5 1. 0 d
Co6 Co0 6 j 0.1744(7) 0.7099(8) 0. 1. 0 d
As1 As0 1 a 0. 0. 0. 1. 0 d
As2 As0 3 f 0.5029(9) 0. 0. 1. 0 d
As3 As0 6 k 0.3372(6) 0.1602(8) 0.5 1. 0 d
As4 As0 2 c 0.3333 0.6667 0. 1. 0 d

loop_
_atom_type_symbol
_atom_type_oxidation_number
Co0 0.000
As0 0.000
